data_4319470
loop_
_publ_author_name
'Bim Graham'
'Milton T. W. Hearn'
'Peter C. Junk'
'Christopher M. Kepert'
'Frank E. Mabbs'
'Boujemaa Moubaraki'
'Keith S. Murray'
'Leone Spiccia'

_publ_section_title
;
 Syntheses, Crystal Structures, Magnetic Properties, and EPR Spectra of
 Tetranuclear Copper(II) Complexes Featuring Pairs of "Roof-Shaped" Cu2X2
 Dimers with Hydroxide, Methoxide, and Azide Bridges
;
_journal_name_full 'Inorganic Chemistry'
_journal_page_first 1536
_journal_page_last 1543
_journal_paper_doi 10.1021/ic000991h
_journal_volume 40
_journal_year 2001
_chemical_formula_sum 'C19.33 H36.83 Cl2.5 Cu2 N6 O12.33'
_chemical_formula_weight 766.33
_space_group_IT_number 2
_symmetry_cell_setting triclinic
_symmetry_Int_Tables_number 2
_symmetry_space_group_name_Hall '-P 1'
_symmetry_space_group_name_H-M 'P -1'
_audit_creation_date 'Thu Sep  9 11:47:58 1999'
_audit_creation_method 'from TEXRAY.INF file'
_cell_angle_alpha 89.978(2)
_cell_angle_beta 82.038(2)
_cell_angle_gamma 65.095(2)
_cell_formula_units_Z 2
_cell_length_a 10.2985(4)
_cell_length_b 12.1182(4)
_cell_length_c 13.9705(3)
_cell_measurement_reflns_used 0
_cell_measurement_temperature 273.2
_cell_measurement_theta_max 0.0
_cell_measurement_theta_min 0.0
_cell_volume 1562.87(9)
_computing_cell_refinement 'MSC/AFC Diffractometer Control'
_computing_data_collection 'MSC/AFC Diffractometer Control'
_computing_data_reduction teXsan
_computing_publication_material teXsan
_computing_structure_refinement teXsan
_diffrn_ambient_temperature 273.2
_diffrn_measurement_device unknown
_diffrn_measurement_method 'omega scans with profile analysis'
_diffrn_orient_matrix_UB_11 0.00000
_diffrn_orient_matrix_UB_12 0.00000
_diffrn_orient_matrix_UB_13 0.00000
_diffrn_orient_matrix_UB_21 0.00000
_diffrn_orient_matrix_UB_22 0.00000
_diffrn_orient_matrix_UB_23 0.00000
_diffrn_orient_matrix_UB_31 0.00000
_diffrn_orient_matrix_UB_32 0.00000
_diffrn_orient_matrix_UB_33 0.00000
_diffrn_radiation_monochromator graphite
_diffrn_radiation_source 'X-ray tube'
_diffrn_radiation_type MoKalpha
_diffrn_radiation_wavelength 0.7107
_diffrn_reflns_av_R_equivalents 0.00
_diffrn_reflns_limit_h_max 13
_diffrn_reflns_limit_h_min 0
_diffrn_reflns_limit_k_max 15
_diffrn_reflns_limit_k_min -13
_diffrn_reflns_limit_l_max 18
_diffrn_reflns_limit_l_min -17
_diffrn_reflns_number 6971
_diffrn_reflns_theta_max 27.51
_diffrn_standards_decay_% 0.00
_diffrn_standards_interval_count 0
_diffrn_standards_number 0
_exptl_absorpt_coefficient_mu 1.640
_exptl_absorpt_correction_type none
_exptl_crystal_colour unknown
_exptl_crystal_density_diffrn 1.628
_exptl_crystal_description unknown
_exptl_crystal_F_000 787.90
_exptl_crystal_size_max 0.000
_exptl_crystal_size_mid 0.000
_exptl_crystal_size_min 0.000
_refine_diff_density_max 1.37
_refine_diff_density_min -1.90
_refine_ls_extinction_method none
_refine_ls_goodness_of_fit_obs 1.217
_refine_ls_hydrogen_treatment noref
_refine_ls_matrix_type full
_refine_ls_number_parameters 397
_refine_ls_number_reflns 5622
_refine_ls_number_restraints 0
_refine_ls_R_factor_obs 0.0820
_refine_ls_shift/esd_max 0.0636
_refine_ls_structure_factor_coef F
_refine_ls_weighting_scheme unit
_refine_ls_wR_factor_obs 0.0971
_reflns_number_observed 5622
_reflns_number_total 6971
_reflns_observed_criterion 3.00
_cod_data_source_file ic000991h_2.cif
_cod_data_source_block A_TEXRAY.INF_file_is_not_p
_cod_depositor_comments
;
The following automatic conversions were performed:

'_atom_site_thermal_displace_type' tag value 'Uij' was replaced with
'Uani' value 84 times.

Automatic conversion script
Id: cif_fix_values 1646 2011-03-28 12:23:43Z adriana 
;
_cod_original_sg_symbol_H-M 'P -1 '
_cod_original_formula_sum 'C19.33 H36.83 Cl2.50 Cu2 N6 O12.33 '
_cod_database_code 4319470

loop_
_symmetry_equiv_pos_as_xyz
'   +x,   +y,   +z'
'   -x,   -y,   -z'

loop_
_atom_site_aniso_label
_atom_site_aniso_U_11
_atom_site_aniso_U_22
_atom_site_aniso_U_33
_atom_site_aniso_U_12
_atom_site_aniso_U_13
_atom_site_aniso_U_23
Cu(1) 0.0177(4) 0.0126(4) 0.0206(5) -0.0060(3) 0.0001(3) 0.0019(3)
Cu(2) 0.0175(4) 0.0142(4) 0.0205(5) -0.0065(3) -0.0017(3) 0.0036(3)
Cl(1) 0.0261(10) 0.0277(10) 0.029(1) -0.0169(8) 0.0024(8) -0.0014(8)
Cl(2) 0.063(2) 0.055(2) 0.063(2) -0.027(1) -0.006(1) 0.006(1)
Cl(3) 0.035(4) 0.036(3) 0.050(4) -0.019(3) -0.018(3) 0.007(2)
O(1) 0.020(3) 0.017(3) 0.032(3) -0.008(2) 0.001(2) 0.002(2)
O(2) 0.017(3) 0.017(3) 0.030(3) -0.006(2) 0.000(2) 0.005(2)
O(3) 0.057(4) 0.054(4) 0.033(4) -0.037(4) -0.005(3) 0.001(3)
O(4) 0.031(3) 0.023(3) 0.053(4) -0.015(3) 0.006(3) -0.007(3)
O(5) 0.035(3) 0.027(3) 0.049(4) -0.011(3) -0.003(3) 0.005(3)
O(6) 0.030(3) 0.049(4) 0.041(4) -0.026(3) 0.010(3) -0.005(3)
O(8) 0.081(7) 0.050(5) 0.110(8) -0.031(5) -0.016(6) 0.001(5)
O(9) 0.030(4) 0.111(8) 0.058(5) -0.029(5) -0.004(4) 0.014(5)
O(10) 0.069(7) 0.121(10) 0.14(1) -0.051(7) -0.041(7) 0.017(8)
O(11) 0.110(9) 0.099(9) 0.102(9) -0.056(8) 0.003(7) 0.026(7)
N(1a) 0.026(3) 0.015(3) 0.021(3) -0.010(3) 0.002(3) -0.001(2)
N(1b) 0.017(3) 0.021(3) 0.022(3) -0.006(3) 0.000(2) 0.002(3)
N(2a) 0.014(3) 0.016(3) 0.020(3) -0.006(2) -0.003(2) 0.002(2)
N(2b) 0.017(3) 0.016(3) 0.017(3) -0.008(2) -0.003(2) 0.005(2)
N(3b) 0.027(3) 0.019(3) 0.025(3) -0.012(3) 0.001(3) 0.007(3)
N(3a) 0.023(3) 0.017(3) 0.027(4) -0.008(3) 0.001(3) 0.002(3)
C(1a) 0.031(4) 0.016(4) 0.022(4) -0.013(3) 0.002(3) -0.003(3)
C(1b) 0.020(4) 0.014(3) 0.028(4) -0.004(3) -0.006(3) -0.001(3)
C(1) 0.023(4) 0.020(4) 0.020(4) -0.007(3) -0.002(3) 0.003(3)
C(2a) 0.021(4) 0.014(3) 0.018(4) -0.008(3) -0.001(3) 0.000(3)
C(2b) 0.015(3) 0.017(3) 0.025(4) -0.006(3) -0.002(3) 0.003(3)
C(2) 0.025(4) 0.014(3) 0.022(4) -0.011(3) -0.003(3) 0.004(3)
C(3a) 0.022(4) 0.013(3) 0.025(4) -0.004(3) -0.002(3) 0.003(3)
C(3b) 0.023(4) 0.016(3) 0.022(4) -0.010(3) -0.004(3) 0.003(3)
C(3) 0.023(4) 0.018(4) 0.017(3) -0.011(3) 0.000(3) 0.000(3)
C(4b) 0.019(4) 0.019(4) 0.031(4) -0.009(3) 0.000(3) 0.007(3)
C(4a) 0.017(4) 0.018(4) 0.031(4) -0.004(3) -0.001(3) 0.000(3)
C(4) 0.026(4) 0.018(3) 0.012(3) -0.011(3) -0.004(3) 0.003(3)
C(5a) 0.028(4) 0.013(3) 0.027(4) -0.003(3) 0.005(3) -0.002(3)
C(5b) 0.032(4) 0.026(4) 0.020(4) -0.012(3) -0.002(3) 0.012(3)
C(5) 0.022(4) 0.017(4) 0.024(4) -0.012(3) 0.001(3) -0.003(3)
C(6b) 0.033(4) 0.026(4) 0.020(4) -0.008(3) -0.002(3) 0.004(3)
C(6a) 0.027(4) 0.022(4) 0.020(4) -0.009(3) 0.000(3) -0.002(3)
C(6) 0.021(4) 0.022(4) 0.035(4) -0.013(3) -0.004(3) 0.004(3)
C(7) 0.023(4) 0.024(4) 0.047(5) -0.009(3) -0.009(4) 0.005(4)

loop_
_atom_site_label
_atom_site_fract_x
_atom_site_fract_y
_atom_site_fract_z
_atom_site_U_iso_or_equiv
_atom_site_thermal_displace_type
_atom_site_calc_flag
_atom_site_calc_attached_atom
Cu(1) 0.25429(10) 0.27240(8) 0.22559(7) 0.0174(2) Uani ? ?
Cu(2) 0.15668(10) 0.53341(8) 0.18724(7) 0.0176(2) Uani ? ?
Cl(1) -0.3871(2) -0.3248(2) 0.0496(1) 0.0264(5) Uani ? ?
Cl(2) 0.8546(4) 0.0951(3) 0.1457(2) 0.0600(9) Uani ? ?
Cl(3) 0.7548(8) 0.1255(7) 0.4554(6) 0.038(2) Uani ? ?
O(1) 0.0781(6) 0.4166(5) 0.2229(4) 0.023(1) Uani ? ?
O(2) 0.3244(5) 0.3993(5) 0.2258(4) 0.022(1) Uani ? ?
O(3) -0.3925(8) -0.2984(7) 0.1513(5) 0.044(2) Uani ? ?
O(4) -0.4189(7) -0.4279(5) 0.0373(5) 0.036(2) Uani ? ?
O(5) -0.4933(7) -0.2190(6) 0.0125(5) 0.038(2) Uani ? ?
O(6) -0.2448(7) -0.3507(6) -0.0025(5) 0.038(2) Uani ? ?
O(7) 0.747(2) 0.216(2) 0.391(2) 0.050(5) Uani ? ?
O(8) 0.849(1) 0.2143(8) 0.1670(8) 0.079(3) Uani ? ?
O(9) 0.9924(8) 0.0335(9) 0.0964(6) 0.067(3) Uani ? ?
O(10) 0.747(1) 0.098(1) 0.0911(10) 0.102(5) Uani ? ?
O(11) 0.841(1) 0.042(1) 0.2388(9) 0.101(4) Uani ? ?
O(12) 0.790(6) 0.111(6) 0.463(4) 0.02(1) Uani ? ?
O(13) 0.695(2) 0.161(1) 0.561(1) 0.048(4) Uani ? ?
O(14) 0.808(6) 0.019(5) 0.390(4) 0.06(1) Uani ? ?
O(15) 0.723(2) 0.029(2) 0.433(1) 0.036(4) Uani ? ?
O(16) 0.617(7) 0.160(6) 0.483(4) 0.08(1) Uani ? ?
O(17) 0.901(4) 0.070(3) 0.474(3) 0.096(10) Uani ? ?
O(18) 0.529(2) 0.420(2) 0.574(2) 0.044(5) Uani ? ?
N(1a) 0.1758(7) 0.1517(6) 0.1923(5) 0.021(2) Uani ? ?
N(1b) -0.0076(7) 0.6424(6) 0.1172(5) 0.021(2) Uani ? ?
N(2a) 0.2576(6) 0.1857(5) 0.3765(4) 0.017(1) Uani ? ?
N(2b) 0.0520(6) 0.7036(5) 0.3012(4) 0.016(1) Uani ? ?
N(3b) 0.2615(7) 0.6310(6) 0.1270(5) 0.023(2) Uani ? ?
N(3a) 0.4504(7) 0.1273(6) 0.1951(5) 0.023(2) Uani ? ?
C(1a) 0.1490(9) 0.0844(7) 0.2767(6) 0.022(2) Uani ? ?
C(1b) -0.1076(8) 0.7584(7) 0.1742(6) 0.021(2) Uani ? ?
C(1) 0.2378(8) 0.2556(7) 0.4689(6) 0.022(2) Uani ? ?
C(2a) 0.1372(8) 0.1498(6) 0.3728(5) 0.018(2) Uani ? ?
C(2b) -0.0994(8) 0.7522(7) 0.2822(6) 0.019(2) Uani ? ?
C(2) 0.1098(8) 0.3790(6) 0.4856(5) 0.019(2) Uani ? ?
C(3a) 0.4005(8) 0.0772(7) 0.3654(6) 0.021(2) Uani ? ?
C(3b) 0.1235(8) 0.7826(7) 0.2650(5) 0.020(2) Uani ? ?
C(3) 0.1275(8) 0.4770(7) 0.4416(5) 0.019(2) Uani ? ?
C(4b) 0.2714(8) 0.7085(7) 0.2063(6) 0.023(2) Uani ? ?
C(4a) 0.5085(8) 0.0943(7) 0.2875(6) 0.024(2) Uani ? ?
C(4) 0.0208(8) 0.5961(7) 0.4543(5) 0.018(2) Uani ? ?
C(5a) 0.4362(9) 0.0270(7) 0.1445(6) 0.025(2) Uani ? ?
C(5b) 0.1845(9) 0.7034(7) 0.0484(6) 0.026(2) Uani ? ?
C(5) 0.0594(8) 0.6939(7) 0.4069(6) 0.020(2) Uani ? ?
C(6b) 0.0703(9) 0.6635(8) 0.0259(6) 0.028(2) Uani ? ?
C(6a) 0.2874(9) 0.0713(7) 0.1122(6) 0.023(2) Uani ? ?
C(6) -0.0641(8) 0.4377(7) 0.2583(6) 0.025(2) Uani ? ?
C(7) 0.4706(9) 0.3831(8) 0.2091(7) 0.031(2) Uani ? ?
C(8) 0.405(3) 0.436(2) 0.627(2) 0.025(5) Uani ? ?
H(1a) 0.0607 0.0774 0.2744 0.0269 Uani ? ?
H(1b) 0.5941 0.0199 0.2762 0.0281 Uani ? ?
H(1) 0.2273 0.2074 0.5203 0.0262 Uani ? ?
H(2b) 0.5312 0.1569 0.3098 0.0281 Uani ? ?
H(2a) 0.2264 0.0055 0.2724 0.0269 Uani ? ?
H(2) 0.3232 0.2675 0.4702 0.0262 Uani ? ?
H(3a) -0.2039 0.7760 0.1649 0.0258 Uani ? ?
H(3b) 0.3340 0.6574 0.2473 0.0271 Uani ? ?
H(3) 0.2170 0.4609 0.4014 0.0227 Uani ? ?
H(4b) 0.3093 0.7622 0.1781 0.0271 Uani ? ?
H(4a) -0.0831 0.8218 0.1506 0.0258 Uani ? ?
H(4) -0.0057 0.7703 0.4390 0.0242 Uani ? ?
H(5a) -0.1421 0.7008 0.3084 0.0234 Uani ? ?
H(5b) 0.4481 -0.0366 0.1874 0.0303 Uani ? ?
H(5) 0.1554 0.6771 0.4160 0.0242 Uani ? ?
H(6b) 0.5094 -0.0032 0.0896 0.0303 Uani ? ?
H(6a) -0.1518 0.8320 0.3124 0.0234 Uani ? ?
H(6) -0.1275 0.5181 0.2459 0.0295 Uani ? ?
H(7a) 0.1376 0.0972 0.4231 0.0215 Uani ? ?
H(7b) 0.2529 0.6908 -0.0082 0.0311 Uani ? ?
H(7) -0.0879 0.3807 0.2268 0.0295 Uani ? ?
H(8b) 0.1395 0.7874 0.0694 0.0311 Uani ? ?
H(8a) 0.0485 0.2214 0.3827 0.0215 Uani ? ?
H(8) -0.0732 0.4283 0.3260 0.0295 Uani ? ?
H(9a) 0.3881 0.0069 0.3476 0.0255 Uani ? ?
H(9b) 0.2681 0.0031 0.0983 0.0281 Uani ? ?
H(9) 0.4731 0.4602 0.2128 0.0380 Uani ? ?
H(10b) 0.2853 0.1154 0.0559 0.0281 Uani ? ?
H(10a) 0.4369 0.0665 0.4252 0.0255 Uani ? ?
H(10) 0.5143 0.3441 0.1465 0.0380 Uani ? ?
H(11a) 0.0641 0.8405 0.2250 0.0241 Uani ? ?
H(11b) 0.1155 0.5902 -0.0142 0.0334 Uani ? ?
H(11) 0.5207 0.3340 0.2566 0.0380 Uani ? ?
H(12b) 0.0028 0.7254 -0.0067 0.0334 Uani ? ?
H(12a) 0.1346 0.8243 0.3183 0.0241 Uani ? ?

loop_
_atom_type_symbol
_atom_type_oxidation_number
_atom_type_number_in_cell
_atom_type_scat_dispersion_real
_atom_type_scat_dispersion_imag
_atom_type_scat_source
Cu 0 4 0.320 1.265 'International Tables'
H 0 73 0.000 0.000 'International Tables'
N 0 12 0.006 0.003 'International Tables'
C 0 38 0.003 0.002 'International Tables'
Cl 0 5 0.148 0.159 'International Tables'
O 0 24 0.011 0.006 'International Tables'

loop_
_geom_angle_atom_site_label_1
_geom_angle_atom_site_label_2
_geom_angle_atom_site_label_3
_geom_angle
_geom_angle_site_symmetry_1
_geom_angle_site_symmetry_2
_geom_angle_site_symmetry_3
_geom_angle_publ_flag
O(1) Cu(1) O(2) 78.7(2) ? ? ? yes
O(1) Cu(1) N(1a) 96.2(3) ? ? ? yes
O(1) Cu(1) N(2a) 111.8(2) ? ? ? yes
O(1) Cu(1) N(3a) 166.5(3) ? ? ? yes
O(2) Cu(1) N(1a) 166.2(3) ? ? ? yes
O(2) Cu(1) N(2a) 111.3(2) ? ? ? yes
O(2) Cu(1) N(3a) 97.5(3) ? ? ? yes
N(1a) Cu(1) N(2a) 82.4(3) ? ? ? yes
N(1a) Cu(1) N(3a) 84.4(3) ? ? ? yes
N(2a) Cu(1) N(3a) 81.7(3) ? ? ? yes
O(1) Cu(2) O(2) 78.5(2) ? ? ? yes
O(1) Cu(2) N(1b) 96.4(3) ? ? ? yes
O(1) Cu(2) N(2b) 110.0(2) ? ? ? yes
O(1) Cu(2) N(3b) 168.4(3) ? ? ? yes
O(2) Cu(2) N(1b) 165.1(3) ? ? ? yes
O(2) Cu(2) N(2b) 113.2(2) ? ? ? yes
O(2) Cu(2) N(3b) 97.5(3) ? ? ? yes
N(1b) Cu(2) N(2b) 81.7(2) ? ? ? yes
N(1b) Cu(2) N(3b) 84.8(3) ? ? ? yes
N(2b) Cu(2) N(3b) 81.6(3) ? ? ? yes
O(3) Cl(1) O(4) 110.2(4) ? ? ? yes
O(3) Cl(1) O(5) 108.2(5) ? ? ? yes
O(3) Cl(1) O(6) 110.0(4) ? ? ? yes
O(4) Cl(1) O(5) 109.7(4) ? ? ? yes
O(4) Cl(1) O(6) 109.3(4) ? ? ? yes
O(5) Cl(1) O(6) 109.5(4) ? ? ? yes
O(8) Cl(2) O(9) 101.8(7) ? ? ? yes
O(8) Cl(2) O(10) 113.8(8) ? ? ? yes
O(8) Cl(2) O(11) 106.8(8) ? ? ? yes
O(9) Cl(2) O(10) 112.7(7) ? ? ? yes
O(9) Cl(2) O(11) 109.9(7) ? ? ? yes
O(10) Cl(2) O(11) 111.3(8) ? ? ? yes
O(7) Cl(3) O(12) 115(12) ? ? ? yes
O(7) Cl(3) O(13) 119(1) ? ? ? yes
O(7) Cl(3) O(14) 100(2) ? ? ? yes
O(7) Cl(3) O(15) 122(1) ? ? ? yes
O(7) Cl(3) O(16) 95(2) ? ? ? yes
O(7) Cl(3) O(17) 105(2) ? ? ? yes
O(12) Cl(3) O(13) 82(12) ? ? ? yes
O(12) Cl(3) O(14) 88(12) ? ? ? yes
O(12) Cl(3) O(15) 104(12) ? ? ? yes
O(12) Cl(3) O(16) 140(12) ? ? ? yes
O(12) Cl(3) O(17) 13(11) ? ? ? yes
O(13) Cl(3) O(14) 139(2) ? ? ? yes
O(13) Cl(3) O(15) 105(1) ? ? ? yes
O(13) Cl(3) O(16) 60(2) ? ? ? yes
O(13) Cl(3) O(17) 95(1) ? ? ? yes
O(14) Cl(3) O(15) 39(2) ? ? ? yes
O(14) Cl(3) O(16) 110(3) ? ? ? yes
O(14) Cl(3) O(17) 80(2) ? ? ? yes
O(15) Cl(3) O(16) 75(2) ? ? ? yes
O(15) Cl(3) O(17) 104(1) ? ? ? yes
O(16) Cl(3) O(17) 154(3) ? ? ? yes
Cu(1) O(1) Cu(2) 100.2(3) ? ? ? yes
Cu(1) O(1) C(6) 129.3(5) ? ? ? yes
Cu(2) O(1) C(6) 129.0(5) ? ? ? yes
Cu(1) O(2) Cu(2) 98.7(3) ? ? ? yes
Cu(1) O(2) C(7) 127.0(5) ? ? ? yes
Cu(2) O(2) C(7) 127.3(5) ? ? ? yes
Cl(3) O(7) O(12) 11(2) ? ? ? yes
Cl(3) O(12) O(7) 53(11) ? ? ? yes
Cl(3) O(12) O(13) 85(12) ? ? ? yes
Cl(3) O(12) O(14) 78(12) ? ? ? yes
Cl(3) O(12) O(15) 63(11) ? ? ? yes
Cl(3) O(12) O(16) 31(10) ? ? ? yes
Cl(3) O(12) O(17) 161(15) ? ? ? yes
O(7) O(12) O(13) 109(3) ? ? ? yes
O(7) O(12) O(14) 91(3) ? ? ? yes
O(7) O(12) O(15) 104(3) ? ? ? yes
O(7) O(12) O(16) 79(3) ? ? ? yes
O(7) O(12) O(17) 112(5) ? ? ? yes
O(13) O(12) O(14) 137(5) ? ? ? yes
O(13) O(12) O(15) 100(3) ? ? ? yes
O(13) O(12) O(16) 55(3) ? ? ? yes
O(13) O(12) O(17) 112(5) ? ? ? yes
O(14) O(12) O(15) 37(2) ? ? ? yes
O(14) O(12) O(16) 95(4) ? ? ? yes
O(14) O(12) O(17) 90(5) ? ? ? yes
O(15) O(12) O(16) 64(3) ? ? ? yes
O(15) O(12) O(17) 115(5) ? ? ? yes
O(16) O(12) O(17) 165(6) ? ? ? yes
Cl(3) O(13) O(12) 12(2) ? ? ? yes
Cl(3) O(13) O(16) 53(2) ? ? ? yes
O(12) O(13) O(16) 66(3) ? ? ? yes
Cl(3) O(14) O(12) 13(2) ? ? ? yes
Cl(3) O(14) O(15) 66(3) ? ? ? yes
O(12) O(14) O(15) 72(4) ? ? ? yes
Cl(3) O(15) O(12) 12(2) ? ? ? yes
Cl(3) O(15) O(14) 74(3) ? ? ? yes
Cl(3) O(15) O(16) 51(2) ? ? ? yes
O(12) O(15) O(14) 70(4) ? ? ? yes
O(12) O(15) O(16) 60(3) ? ? ? yes
O(14) O(15) O(16) 119(4) ? ? ? yes
Cl(3) O(16) O(12) 7(2) ? ? ? yes
Cl(3) O(16) O(13) 65(2) ? ? ? yes
Cl(3) O(16) O(15) 53(2) ? ? ? yes
O(12) O(16) O(13) 58(3) ? ? ? yes
O(12) O(16) O(15) 54(3) ? ? ? yes
O(13) O(16) O(15) 95(3) ? ? ? yes
Cl(3) O(17) O(12) 4(3) ? ? ? yes
Cu(1) N(1a) C(1a) 113.5(5) ? ? ? yes
Cu(1) N(1a) C(6a) 103.3(5) ? ? ? yes
C(1a) N(1a) C(6a) 113.5(6) ? ? ? yes
Cu(2) N(1b) C(1b) 113.3(5) ? ? ? yes
Cu(2) N(1b) C(6b) 103.0(5) ? ? ? yes
C(1b) N(1b) C(6b) 112.3(6) ? ? ? yes
Cu(1) N(2a) C(1) 122.4(5) ? ? ? yes
Cu(1) N(2a) C(2a) 97.9(4) ? ? ? yes
Cu(1) N(2a) C(3a) 104.2(5) ? ? ? yes
C(1) N(2a) C(2a) 111.6(6) ? ? ? yes
C(1) N(2a) C(3a) 108.6(6) ? ? ? yes
C(2a) N(2a) C(3a) 111.5(6) ? ? ? yes
Cu(2) N(2b) C(2b) 99.1(4) ? ? ? yes
Cu(2) N(2b) C(3b) 103.5(5) ? ? ? yes
Cu(2) N(2b) C(5) 123.4(5) ? ? ? yes
C(2b) N(2b) C(3b) 111.7(6) ? ? ? yes
C(2b) N(2b) C(5) 111.3(6) ? ? ? yes
C(3b) N(2b) C(5) 107.5(6) ? ? ? yes
Cu(2) N(3b) C(4b) 107.7(5) ? ? ? yes
Cu(2) N(3b) C(5b) 110.1(5) ? ? ? yes
C(4b) N(3b) C(5b) 113.1(6) ? ? ? yes
Cu(1) N(3a) C(4a) 107.7(5) ? ? ? yes
Cu(1) N(3a) C(5a) 110.0(5) ? ? ? yes
C(4a) N(3a) C(5a) 113.6(7) ? ? ? yes
N(1a) C(1a) C(2a) 111.8(6) ? ? ? yes
N(1b) C(1b) C(2b) 113.0(6) ? ? ? yes
N(2a) C(1) C(2) 116.3(7) ? ? ? yes
N(2a) C(2a) C(1a) 113.2(6) ? ? ? yes
N(2b) C(2b) C(1b) 111.6(6) ? ? ? yes
C(1) C(2) C(3) 117.1(7) ? ? ? yes
C(1) C(2) C(4) 125.1(7) ? ? ? yes
C(3) C(2) C(4) 117.7(7) ? ? ? yes
N(2a) C(3a) C(4a) 110.7(6) ? ? ? yes
N(2b) C(3b) C(4b) 111.2(6) ? ? ? yes
C(2) C(3) C(4) 122.9(7) ? ? ? yes
N(3b) C(4b) C(3b) 111.1(7) ? ? ? yes
N(3a) C(4a) C(3a) 112.1(7) ? ? ? yes
C(2) C(4) C(3) 119.4(7) ? ? ? yes
C(2) C(4) C(5) 123.6(7) ? ? ? yes
C(3) C(4) C(5) 116.9(7) ? ? ? yes
N(3a) C(5a) C(6a) 110.9(7) ? ? ? yes
N(3b) C(5b) C(6b) 110.4(7) ? ? ? yes
N(2b) C(5) C(4) 115.9(6) ? ? ? yes
N(1b) C(6b) C(5b) 110.3(7) ? ? ? yes
N(1a) C(6a) C(5a) 108.4(7) ? ? ? yes

loop_
_geom_bond_atom_site_label_1
_geom_bond_atom_site_label_2
_geom_bond_distance
_geom_bond_site_symmetry_1
_geom_bond_site_symmetry_2
_geom_bond_publ_flag
Cu(1) O(1) 1.922(6) ? ? yes
Cu(1) O(2) 1.954(6) ? ? yes
Cu(1) N(1a) 2.028(7) ? ? yes
Cu(1) N(2a) 2.353(7) ? ? yes
Cu(1) N(3a) 2.032(7) ? ? yes
Cu(2) O(1) 1.938(6) ? ? yes
Cu(2) O(2) 1.949(6) ? ? yes
Cu(2) N(1b) 2.033(7) ? ? yes
Cu(2) N(2b) 2.365(7) ? ? yes
Cu(2) N(3b) 2.023(7) ? ? yes
Cl(1) O(3) 1.449(7) ? ? yes
Cl(1) O(4) 1.438(6) ? ? yes
Cl(1) O(5) 1.446(7) ? ? yes
Cl(1) O(6) 1.450(7) ? ? yes
Cl(2) O(8) 1.44(1) ? ? yes
Cl(2) O(9) 1.370(9) ? ? yes
Cl(2) O(10) 1.42(1) ? ? yes
Cl(2) O(11) 1.47(1) ? ? yes
Cl(3) O(7) 1.40(3) ? ? yes
Cl(3) O(12) 0.33(6) ? ? yes
Cl(3) O(13) 1.51(2) ? ? yes
Cl(3) O(14) 1.45(5) ? ? yes
Cl(3) O(15) 1.38(2) ? ? yes
Cl(3) O(16) 1.34(6) ? ? yes
Cl(3) O(17) 1.38(4) ? ? yes
O(1) C(6) 1.391(10) ? ? yes
O(2) C(7) 1.42(1) ? ? yes
O(7) O(12) 1.57(6) ? ? yes
O(12) O(13) 1.50(6) ? ? yes
O(12) O(14) 1.47(8) ? ? yes
O(12) O(15) 1.50(6) ? ? yes
O(12) O(16) 1.61(8) ? ? yes
O(12) O(17) 1.06(6) ? ? yes
O(13) O(16) 1.45(6) ? ? yes
O(14) O(15) 0.96(5) ? ? yes
O(15) O(16) 1.66(7) ? ? yes
O(18) C(8) 1.32(3) ? ? yes
N(1a) C(1a) 1.49(1) ? ? yes
N(1a) C(6a) 1.49(1) ? ? yes
N(1b) C(1b) 1.49(1) ? ? yes
N(1b) C(6b) 1.49(1) ? ? yes
N(2a) C(1) 1.48(1) ? ? yes
N(2a) C(2a) 1.483(10) ? ? yes
N(2a) C(3a) 1.492(10) ? ? yes
N(2b) C(2b) 1.481(10) ? ? yes
N(2b) C(3b) 1.486(10) ? ? yes
N(2b) C(5) 1.49(1) ? ? yes
N(3b) C(4b) 1.49(1) ? ? yes
N(3b) C(5b) 1.50(1) ? ? yes
N(3a) C(4a) 1.48(1) ? ? yes
N(3a) C(5a) 1.48(1) ? ? yes
C(1a) C(2a) 1.52(1) ? ? yes
C(1b) C(2b) 1.52(1) ? ? yes
C(1) C(2) 1.51(1) ? ? yes
C(2) C(3) 1.40(1) ? ? yes
C(2) C(4) 1.40(1) ? ? yes
C(3a) C(4a) 1.52(1) ? ? yes
C(3b) C(4b) 1.52(1) ? ? yes
C(3) C(4) 1.39(1) ? ? yes
C(4) C(5) 1.52(1) ? ? yes
C(5a) C(6a) 1.53(1) ? ? yes
C(5b) C(6b) 1.52(1) ? ? yes
